data_7031399
loop_
_publ_author_name
'Xu, Songchen'
'Everett, William C.'
'Ellern, Arkady'
'Windus, Theresa L.'
'Sadow, Aaron D.'

_publ_section_title
;
 Oxygen insertion reactions of mixed N-heterocyclic
 carbene-oxazolinylborato zinc alkyl complexes.
;
_journal_issue 38
_journal_name_full 'Dalton transactions (Cambridge, England : 2003)'
_journal_page_first 14368
_journal_page_last 14376
_journal_paper_doi 10.1039/c4dt01011f
_journal_volume 43
_journal_year 2014
_chemical_formula_sum 'C37 H44 B Cl Li N4 O2'
_chemical_formula_weight 629.96
_chemical_melting_point 401.6(15)
_space_group_IT_number 2
_symmetry_cell_setting triclinic
_symmetry_Int_Tables_number 2
_symmetry_space_group_name_Hall '-P 1'
_symmetry_space_group_name_H-M 'P -1'
_atom_sites_solution_hydrogens geom
_atom_sites_solution_primary direct
_atom_sites_solution_secondary difmap
_audit_creation_method 'APEX2 v2012.4-3'
_cell_angle_alpha 85.243(2)
_cell_angle_beta 69.2780(10)
_cell_angle_gamma 88.683(2)
_cell_formula_units_Z 2
_cell_length_a 11.1516(11)
_cell_length_b 12.6605(12)
_cell_length_c 13.3783(13)
_cell_measurement_reflns_used 4826
_cell_measurement_temperature 173.(2)
_cell_measurement_theta_max 28.74
_cell_measurement_theta_min 2.20
_cell_volume 1760.5(3)
_computing_cell_refinement 'SAINT V7.66A (Bruker AXS, 2009)'
_computing_data_collection 'APEX2 Suite (Bruker AXS, 2009)'
_computing_data_reduction 'SAINT V7.66A (Bruker AXS, 2009)'
_computing_molecular_graphics 'XSHELL (Bruker AXS, 2007)'
_computing_publication_material 'APEX2 Suite (Bruker AXS, 2009)'
_computing_structure_refinement 'SHELXL-97 (Sheldrick, 2008)'
_computing_structure_solution 'SHELXS-97 (Sheldrick, 2008)'
_diffrn_ambient_temperature 173.(2)
_diffrn_measured_fraction_theta_full 0.990
_diffrn_measured_fraction_theta_max 0.990
_diffrn_measurement_device_type ' BRUKER APEX2 CCD Diffractometer'
_diffrn_measurement_method '\w scan'
_diffrn_radiation_probe x-ray
_diffrn_radiation_type MoK\a
_diffrn_radiation_wavelength 0.71073
_diffrn_reflns_av_R_equivalents 0.0261
_diffrn_reflns_av_unetI/netI 0.0413
_diffrn_reflns_limit_h_max 15
_diffrn_reflns_limit_h_min -15
_diffrn_reflns_limit_k_max 17
_diffrn_reflns_limit_k_min -17
_diffrn_reflns_limit_l_max 18
_diffrn_reflns_limit_l_min -18
_diffrn_reflns_number 19082
_diffrn_reflns_theta_full 28.70
_diffrn_reflns_theta_max 28.70
_diffrn_reflns_theta_min 1.61
_exptl_absorpt_coefficient_mu 0.146
_exptl_absorpt_correction_T_max 0.99
_exptl_absorpt_correction_T_min 0.96
_exptl_absorpt_correction_type multi-scan
_exptl_absorpt_process_details 'Bruker SADABS'
_exptl_crystal_colour colorless
_exptl_crystal_density_diffrn 1.188
_exptl_crystal_density_method 'not measured'
_exptl_crystal_description plate
_exptl_crystal_F_000 670
_exptl_crystal_size_max 0.26
_exptl_crystal_size_mid 0.15
_exptl_crystal_size_min 0.08
_refine_diff_density_max 0.339
_refine_diff_density_min -0.225
_refine_ls_extinction_method none
_refine_ls_goodness_of_fit_ref 1.020
_refine_ls_hydrogen_treatment constr
_refine_ls_matrix_type full
_refine_ls_number_parameters 422
_refine_ls_number_reflns 8984
_refine_ls_number_restraints 0
_refine_ls_restrained_S_all 1.020
_refine_ls_R_factor_all 0.0610
_refine_ls_R_factor_gt 0.0424
_refine_ls_shift/su_max 0.001
_refine_ls_shift/su_mean 0.000
_refine_ls_structure_factor_coef Fsqd
_refine_ls_weighting_details 'calc w=1/[\s^2^(Fo^2^)+(0.0442P)^2^+0.4529P] where P=(Fo^2^+2Fc^2^)/3'
_refine_ls_weighting_scheme calc
_refine_ls_wR_factor_gt 0.0963
_refine_ls_wR_factor_ref 0.1062
_reflns_number_gt 6848
_reflns_number_total 8984
_reflns_threshold_expression >2sigma(I)
_cod_data_source_file c4dt01011f2.cif
_cod_data_source_block I
_cod_depositor_comments
;
The following automatic conversions were performed:

'_chemical_melting_point' value '127-130 C' was changed to
'401.6(15)' - it was converted from degrees Celsius(C) to Kelvins(K),
the average value was taken and precision was estimated.

Automatic conversion script
Id: cif_fix_values 2281 2013-09-26 08:29:07Z andrius 

 Adding full bibliography for 7031399--7031402.cif.
;
_cod_database_code 7031399

loop_
_symmetry_equiv_pos_as_xyz
'x, y, z'
'-x, -y, -z'

loop_
_atom_site_type_symbol
_atom_site_label
_atom_site_fract_x
_atom_site_fract_y
_atom_site_fract_z
_atom_site_U_iso_or_equiv
_atom_site_adp_type
_atom_site_calc_flag
_atom_site_refinement_flags
_atom_site_occupancy
Cl Cl1 1.10912(3) 0.89557(3) 0.99951(3) 0.02481(9) Uani d . 1
Li Li1 0.9179(2) 0.91884(19) 0.96110(19) 0.0240(5) Uani d . 1
N N1 0.75867(10) 0.82661(9) 1.04886(9) 0.0206(2) Uani d . 1
N N2 0.92689(10) 0.86649(9) 0.81540(9) 0.0194(2) Uani d . 1
N N3 0.60780(10) 0.74524(8) 0.85786(8) 0.0182(2) Uani d . 1
N N4 0.48367(10) 0.72733(9) 0.76493(9) 0.0195(2) Uani d . 1
O O1 0.59222(9) 0.71425(8) 1.08597(7) 0.0255(2) Uani d . 1
O O2 0.86074(9) 0.78863(8) 0.69853(7) 0.0251(2) Uani d . 1
B B1 0.73139(14) 0.73395(12) 0.89112(12) 0.0178(3) Uani d . 1
C C1 0.66733(15) 0.92455(12) 1.21020(12) 0.0300(3) Uani d . 1
H H1A 0.7452 0.9681 1.1889 0.045 Uiso calc R 1
H H1B 0.6283 0.9171 1.2886 0.045 Uiso calc R 1
H H1C 0.6065 0.9587 1.18 0.045 Uiso calc R 1
C C2 0.70145(13) 0.81570(11) 1.16843(10) 0.0213(3) Uani d . 1
C C3 0.79860(15) 0.76005(12) 1.21111(13) 0.0308(3) Uani d . 1
H H3A 0.8174 0.6898 1.1836 0.046 Uiso calc R 1
H H3B 0.763 0.7524 1.2896 0.046 Uiso calc R 1
H H3C 0.8777 0.8022 1.1875 0.046 Uiso calc R 1
C C4 0.58156(14) 0.74656(12) 1.18964(11) 0.0262(3) Uani d . 1
H H4A 0.5802 0.6841 1.2397 0.031 Uiso calc R 1
H H4B 0.5023 0.7878 1.2206 0.031 Uiso calc R 1
C C5 0.69658(12) 0.76709(10) 1.01161(10) 0.0185(3) Uani d . 1
C C6 1.14686(14) 0.83382(14) 0.70202(13) 0.0353(4) Uani d . 1
H H6A 1.1736 0.8503 0.7613 0.053 Uiso calc R 1
H H6B 1.2155 0.8537 0.6337 0.053 Uiso calc R 1
H H6C 1.1292 0.7577 0.7074 0.053 Uiso calc R 1
C C7 1.02613(13) 0.89556(11) 0.70767(11) 0.0219(3) Uani d . 1
C C8 1.05175(15) 1.01437(12) 0.69107(13) 0.0336(4) Uani d . 1
H H8A 0.9734 1.0518 0.6925 0.05 Uiso calc R 1
H H8B 1.1198 1.0311 0.6216 0.05 Uiso calc R 1
H H8C 1.0786 1.0367 0.7484 0.05 Uiso calc R 1
C C9 0.96372(14) 0.85826(13) 0.63143(11) 0.0299(3) Uani d . 1
H H9A 0.93 0.9191 0.5983 0.036 Uiso calc R 1
H H9B 1.0262 0.8198 0.574 0.036 Uiso calc R 1
C C10 0.84495(12) 0.80501(10) 0.80342(10) 0.0180(3) Uani d . 1
C C11 0.77472(13) 0.61037(11) 0.89124(10) 0.0198(3) Uani d . 1
C C12 0.89787(14) 0.58391(12) 0.89008(12) 0.0273(3) Uani d . 1
H H12 0.9561 0.639 0.8863 0.033 Uiso calc R 1
C C13 0.93709(16) 0.47914(13) 0.89433(13) 0.0341(4) Uani d . 1
H H13 1.021 0.4637 0.8939 0.041 Uiso calc R 1
C C14 0.85483(16) 0.39712(12) 0.89911(12) 0.0335(4) Uani d . 1
H H14 0.8822 0.3256 0.9007 0.04 Uiso calc R 1
C C15 0.73207(16) 0.42083(12) 0.90153(12) 0.0307(3) Uani d . 1
H H15 0.6744 0.3653 0.9052 0.037 Uiso calc R 1
C C16 0.69295(14) 0.52575(11) 0.89862(11) 0.0248(3) Uani d . 1
H H16 0.6078 0.5404 0.9017 0.03 Uiso calc R 1
C C17 0.49283(12) 0.79553(10) 0.90729(11) 0.0208(3) Uani d . 1
H H17 0.4719 0.8318 0.9706 0.025 Uiso calc R 1
C C18 0.41529(13) 0.78448(11) 0.85053(11) 0.0225(3) Uani d . 1
H H18 0.3306 0.8108 0.8664 0.027 Uiso calc R 1
C C19 0.44188(12) 0.68768(11) 0.68405(11) 0.0197(3) Uani d . 1
C C20 0.5707(2) 0.83506(15) 0.55262(14) 0.0500(5) Uani d . 1
H H20A 0.5281 0.8888 0.6018 0.075 Uiso calc R 1
H H20B 0.5837 0.8626 0.4788 0.075 Uiso calc R 1
H H20C 0.6538 0.8178 0.5592 0.075 Uiso calc R 1
C C21 0.48818(14) 0.73643(12) 0.58030(12) 0.0271(3) Uani d . 1
C C22 0.45379(14) 0.69151(12) 0.50260(12) 0.0280(3) Uani d . 1
H H22 0.4846 0.7231 0.4311 0.034 Uiso calc R 1
C C23 0.37587(13) 0.60206(11) 0.52627(11) 0.0240(3) Uani d . 1
C C24 0.34237(15) 0.55271(13) 0.44051(12) 0.0313(3) Uani d . 1
H H24A 0.3885 0.59 0.3706 0.047 Uiso calc R 1
H H24B 0.2498 0.5582 0.456 0.047 Uiso calc R 1
H H24C 0.367 0.4779 0.4393 0.047 Uiso calc R 1
C C25 0.32946(14) 0.55832(12) 0.63163(12) 0.0276(3) Uani d . 1
H H25 0.2738 0.4985 0.6492 0.033 Uiso calc R 1
C C26 0.36167(13) 0.59901(11) 0.71233(11) 0.0245(3) Uani d . 1
C C27 0.31358(19) 0.54829(15) 0.82513(13) 0.0459(5) Uani d . 1
H H27A 0.3864 0.5316 0.8483 0.069 Uiso calc R 1
H H27B 0.2668 0.4829 0.8277 0.069 Uiso calc R 1
H H27C 0.2562 0.5973 0.8729 0.069 Uiso calc R 1
C C29 0.74247(15) 0.15287(13) 0.80541(13) 0.0317(3) Uani d . 1
H H29 0.7558 0.1775 0.8658 0.038 Uiso calc R 1
C C30 0.69271(15) 0.05245(12) 0.81148(13) 0.0317(3) Uani d . 1
H H30 0.6716 0.0081 0.8763 0.038 Uiso calc R 1
C C31 0.67366(15) 0.01649(12) 0.72346(13) 0.0331(3) Uani d . 1
H H31 0.6394 -0.0525 0.7279 0.04 Uiso calc R 1
C C32 0.70438(15) 0.08074(13) 0.62897(13) 0.0329(3) Uani d . 1
H H32 0.6915 0.0559 0.5684 0.039 Uiso calc R 1
C C33 0.75386(14) 0.18121(13) 0.62282(12) 0.0311(3) Uani d . 1
H H33 0.7749 0.2254 0.558 0.037 Uiso calc R 1
C C34 0.77281(14) 0.21736(12) 0.71071(13) 0.0312(3) Uani d . 1
H H34 0.8067 0.2865 0.7063 0.037 Uiso calc R 1
C C35 1.0075(2) 0.44909(19) 0.59227(16) 0.0579(6) Uani d . 1
H H35 1.0127 0.4137 0.656 0.07 Uiso calc R 1
C C36 0.96576(19) 0.5519(2) 0.59216(17) 0.0595(6) Uani d . 1
H H36 0.9422 0.5878 0.6559 0.071 Uiso calc R 1
C C37 0.9581(2) 0.60283(18) 0.50073(19) 0.0588(6) Uani d . 1
H H37 0.9291 0.674 0.5009 0.071 Uiso calc R 1
C C28 0.59864(12) 0.70538(11) 0.77229(10) 0.0199(3) Uani d . 1
H H28 0.6642 0.6668 0.7232 0.024 Uiso calc R 1

loop_
_atom_site_aniso_label
_atom_site_aniso_U_11
_atom_site_aniso_U_22
_atom_site_aniso_U_33
_atom_site_aniso_U_12
_atom_site_aniso_U_13
_atom_site_aniso_U_23
Cl1 0.02314(17) 0.02352(17) 0.03059(19) 0.00272(13) -0.01269(14) -0.00409(13)
Li1 0.0218(11) 0.0268(12) 0.0248(12) -0.0018(9) -0.0093(10) -0.0045(10)
N1 0.0201(5) 0.0256(6) 0.0159(5) -0.0022(4) -0.0055(4) -0.0048(4)
N2 0.0178(5) 0.0216(6) 0.0180(5) -0.0007(4) -0.0050(4) -0.0035(4)
N3 0.0183(5) 0.0195(5) 0.0174(5) -0.0013(4) -0.0069(4) -0.0030(4)
N4 0.0187(5) 0.0223(6) 0.0191(6) -0.0001(4) -0.0082(4) -0.0038(4)
O1 0.0257(5) 0.0329(6) 0.0164(5) -0.0110(4) -0.0048(4) -0.0028(4)
O2 0.0247(5) 0.0339(6) 0.0158(5) -0.0086(4) -0.0048(4) -0.0050(4)
B1 0.0171(7) 0.0205(7) 0.0173(7) -0.0012(5) -0.0072(6) -0.0038(6)
C1 0.0351(8) 0.0304(8) 0.0222(7) 0.0009(6) -0.0062(6) -0.0076(6)
C2 0.0211(6) 0.0264(7) 0.0159(6) -0.0025(5) -0.0054(5) -0.0040(5)
C3 0.0314(8) 0.0329(8) 0.0308(8) -0.0008(6) -0.0149(7) 0.0002(6)
C4 0.0242(7) 0.0355(8) 0.0179(7) -0.0064(6) -0.0052(6) -0.0046(6)
C5 0.0172(6) 0.0198(6) 0.0186(6) -0.0008(5) -0.0063(5) -0.0015(5)
C6 0.0244(8) 0.0450(10) 0.0322(8) 0.0077(7) -0.0047(6) -0.0052(7)
C7 0.0185(6) 0.0264(7) 0.0194(7) -0.0023(5) -0.0044(5) -0.0036(5)
C8 0.0321(8) 0.0289(8) 0.0343(9) -0.0074(6) -0.0049(7) -0.0015(7)
C9 0.0263(7) 0.0412(9) 0.0192(7) -0.0100(6) -0.0036(6) -0.0030(6)
C10 0.0199(6) 0.0182(6) 0.0167(6) 0.0028(5) -0.0069(5) -0.0051(5)
C11 0.0234(7) 0.0215(7) 0.0153(6) -0.0001(5) -0.0075(5) -0.0031(5)
C12 0.0270(7) 0.0268(7) 0.0316(8) 0.0013(6) -0.0144(6) -0.0038(6)
C13 0.0334(8) 0.0340(9) 0.0378(9) 0.0100(7) -0.0166(7) -0.0042(7)
C14 0.0491(10) 0.0215(7) 0.0299(8) 0.0080(7) -0.0138(7) -0.0032(6)
C15 0.0435(9) 0.0209(7) 0.0284(8) -0.0038(6) -0.0135(7) -0.0013(6)
C16 0.0273(7) 0.0249(7) 0.0228(7) -0.0021(6) -0.0094(6) -0.0009(6)
C17 0.0213(6) 0.0205(7) 0.0202(7) 0.0016(5) -0.0061(5) -0.0057(5)
C18 0.0201(7) 0.0240(7) 0.0234(7) 0.0044(5) -0.0070(5) -0.0056(5)
C19 0.0190(6) 0.0233(7) 0.0201(6) 0.0017(5) -0.0101(5) -0.0056(5)
C20 0.0743(14) 0.0491(11) 0.0306(9) -0.0359(10) -0.0244(9) 0.0101(8)
C21 0.0304(8) 0.0285(8) 0.0241(7) -0.0054(6) -0.0115(6) -0.0014(6)
C22 0.0320(8) 0.0337(8) 0.0205(7) -0.0041(6) -0.0123(6) 0.0002(6)
C23 0.0222(7) 0.0278(7) 0.0260(7) 0.0035(6) -0.0123(6) -0.0082(6)
C24 0.0323(8) 0.0375(9) 0.0300(8) 0.0000(7) -0.0167(7) -0.0106(7)
C25 0.0266(7) 0.0282(8) 0.0302(8) -0.0058(6) -0.0121(6) -0.0042(6)
C26 0.0242(7) 0.0275(7) 0.0231(7) -0.0034(6) -0.0096(6) -0.0014(6)
C27 0.0626(12) 0.0481(11) 0.0271(9) -0.0276(9) -0.0162(8) 0.0062(8)
C29 0.0305(8) 0.0360(9) 0.0335(8) 0.0068(7) -0.0165(7) -0.0081(7)
C30 0.0333(8) 0.0300(8) 0.0296(8) 0.0070(6) -0.0099(7) 0.0025(6)
C31 0.0340(8) 0.0253(8) 0.0387(9) 0.0002(6) -0.0106(7) -0.0047(7)
C32 0.0352(8) 0.0347(9) 0.0288(8) 0.0035(7) -0.0102(7) -0.0092(7)
C33 0.0278(8) 0.0332(8) 0.0267(8) 0.0050(6) -0.0038(6) 0.0008(6)
C34 0.0250(7) 0.0271(8) 0.0398(9) -0.0013(6) -0.0089(7) -0.0029(7)
C35 0.0512(12) 0.0773(16) 0.0397(11) -0.0313(11) -0.0071(9) -0.0055(10)
C36 0.0457(11) 0.0795(16) 0.0450(12) -0.0208(11) 0.0027(9) -0.0382(11)
C37 0.0520(12) 0.0528(13) 0.0676(15) -0.0164(10) -0.0114(11) -0.0226(11)
C28 0.0187(6) 0.0230(7) 0.0195(6) 0.0001(5) -0.0081(5) -0.0044(5)

loop_
_atom_type_symbol
_atom_type_description
_atom_type_scat_dispersion_real
_atom_type_scat_dispersion_imag
_atom_type_scat_source
C C 0.0033 0.0016 'International Tables Vol C Tables 4.2.6.8 and 6.1.1.4'
H H 0.0000 0.0000 'International Tables Vol C Tables 4.2.6.8 and 6.1.1.4'
O O 0.0106 0.0060 'International Tables Vol C Tables 4.2.6.8 and 6.1.1.4'
B B 0.0013 0.0007 'International Tables Vol C Tables 4.2.6.8 and 6.1.1.4'
N N 0.0061 0.0033 'International Tables Vol C Tables 4.2.6.8 and 6.1.1.4'
Cl Cl 0.1484 0.1585 'International Tables Vol C Tables 4.2.6.8 and 6.1.1.4'
Li Li -0.0003 0.0001 'International Tables Vol C Tables 4.2.6.8 and 6.1.1.4'

loop_
_geom_angle_atom_site_label_1
_geom_angle_atom_site_label_2
_geom_angle_atom_site_label_3
_geom_angle_site_symmetry_1
_geom_angle_site_symmetry_3
_geom_angle
Li1 Cl1 Li1 . 2_777 84.88(8)
N1 Li1 N2 . . 93.71(10)
N1 Li1 Cl1 . . 119.26(11)
N2 Li1 Cl1 . . 114.69(11)
N1 Li1 Cl1 . 2_777 112.79(11)
N2 Li1 Cl1 . 2_777 123.34(11)
Cl1 Li1 Cl1 . 2_777 95.12(8)
N1 Li1 Li1 . 2_777 130.40(14)
N2 Li1 Li1 . 2_777 135.89(14)
Cl1 Li1 Li1 . 2_777 48.45(6)
Cl1 Li1 Li1 2_777 2_777 46.67(6)
C5 N1 C2 . . 108.73(11)
C5 N1 Li1 . . 126.59(11)
C2 N1 Li1 . . 124.62(10)
C10 N2 C7 . . 108.44(11)
C10 N2 Li1 . . 124.69(11)
C7 N2 Li1 . . 126.85(10)
C28 N3 C17 . . 106.67(11)
C28 N3 B1 . . 123.79(11)
C17 N3 B1 . . 129.54(11)
C28 N4 C18 . . 107.81(11)
C28 N4 C19 . . 123.17(11)
C18 N4 C19 . . 128.84(11)
C5 O1 C4 . . 106.95(10)
C10 O2 C9 . . 106.39(10)
N3 B1 C5 . . 109.59(10)
N3 B1 C10 . . 107.96(10)
C5 B1 C10 . . 113.52(11)
N3 B1 C11 . . 109.36(10)
C5 B1 C11 . . 106.80(11)
C10 B1 C11 . . 109.56(11)
C2 C1 H1A . . 109.5
C2 C1 H1B . . 109.5
H1A C1 H1B . . 109.5
C2 C1 H1C . . 109.5
H1A C1 H1C . . 109.5
H1B C1 H1C . . 109.5
N1 C2 C1 . . 109.63(11)
N1 C2 C3 . . 108.15(11)
C1 C2 C3 . . 111.58(12)
N1 C2 C4 . . 102.66(10)
C1 C2 C4 . . 112.17(12)
C3 C2 C4 . . 112.18(12)
C2 C3 H3A . . 109.5
C2 C3 H3B . . 109.5
H3A C3 H3B . . 109.5
C2 C3 H3C . . 109.5
H3A C3 H3C . . 109.5
H3B C3 H3C . . 109.5
O1 C4 C2 . . 104.98(10)
O1 C4 H4A . . 110.8
C2 C4 H4A . . 110.8
O1 C4 H4B . . 110.8
C2 C4 H4B . . 110.8
H4A C4 H4B . . 108.8
N1 C5 O1 . . 116.07(11)
N1 C5 B1 . . 129.16(12)
O1 C5 B1 . . 114.37(10)
C7 C6 H6A . . 109.5
C7 C6 H6B . . 109.5
H6A C6 H6B . . 109.5
C7 C6 H6C . . 109.5
H6A C6 H6C . . 109.5
H6B C6 H6C . . 109.5
N2 C7 C8 . . 110.88(11)
N2 C7 C6 . . 107.30(11)
C8 C7 C6 . . 111.31(12)
N2 C7 C9 . . 102.32(10)
C8 C7 C9 . . 112.11(12)
C6 C7 C9 . . 112.47(12)
C7 C8 H8A . . 109.5
C7 C8 H8B . . 109.5
H8A C8 H8B . . 109.5
C7 C8 H8C . . 109.5
H8A C8 H8C . . 109.5
H8B C8 H8C . . 109.5
O2 C9 C7 . . 104.64(11)
O2 C9 H9A . . 110.8
C7 C9 H9A . . 110.8
O2 C9 H9B . . 110.8
C7 C9 H9B . . 110.8
H9A C9 H9B . . 108.9
N2 C10 O2 . . 115.66(11)
N2 C10 B1 . . 130.56(12)
O2 C10 B1 . . 113.54(10)
C16 C11 C12 . . 116.39(13)
C16 C11 B1 . . 123.66(12)
C12 C11 B1 . . 119.85(12)
C13 C12 C11 . . 121.73(14)
C13 C12 H12 . . 119.1
C11 C12 H12 . . 119.1
C14 C13 C12 . . 120.51(14)
C14 C13 H13 . . 119.7
C12 C13 H13 . . 119.7
C13 C14 C15 . . 119.04(14)
C13 C14 H14 . . 120.5
C15 C14 H14 . . 120.5
C14 C15 C16 . . 120.13(14)
C14 C15 H15 . . 119.9
C16 C15 H15 . . 119.9
C15 C16 C11 . . 122.18(14)
C15 C16 H16 . . 118.9
C11 C16 H16 . . 118.9
C18 C17 N3 . . 108.77(12)
C18 C17 H17 . . 125.6
N3 C17 H17 . . 125.6
C17 C18 N4 . . 106.39(12)
C17 C18 H18 . . 126.8
N4 C18 H18 . . 126.8
C21 C19 C26 . . 122.74(12)
C21 C19 N4 . . 118.83(12)
C26 C19 N4 . . 118.36(12)
C21 C20 H20A . . 109.5
C21 C20 H20B . . 109.5
H20A C20 H20B . . 109.5
C21 C20 H20C . . 109.5
H20A C20 H20C . . 109.5
H20B C20 H20C . . 109.5
C19 C21 C22 . . 117.38(13)
C19 C21 C20 . . 121.73(13)
C22 C21 C20 . . 120.89(13)
C23 C22 C21 . . 122.12(13)
C23 C22 H22 . . 118.9
C21 C22 H22 . . 118.9
C22 C23 C25 . . 118.14(13)
C22 C23 C24 . . 121.42(13)
C25 C23 C24 . . 120.44(13)
C23 C24 H24A . . 109.5
C23 C24 H24B . . 109.5
H24A C24 H24B . . 109.5
C23 C24 H24C . . 109.5
H24A C24 H24C . . 109.5
H24B C24 H24C . . 109.5
C23 C25 C26 . . 122.28(13)
C23 C25 H25 . . 118.9
C26 C25 H25 . . 118.9
C25 C26 C19 . . 117.31(13)
C25 C26 C27 . . 121.36(13)
C19 C26 C27 . . 121.33(13)
C26 C27 H27A . . 109.5
C26 C27 H27B . . 109.5
H27A C27 H27B . . 109.5
C26 C27 H27C . . 109.5
H27A C27 H27C . . 109.5
H27B C27 H27C . . 109.5
C30 C29 C34 . . 119.72(15)
C30 C29 H29 . . 120.1
C34 C29 H29 . . 120.1
C31 C30 C29 . . 120.11(15)
C31 C30 H30 . . 119.9
C29 C30 H30 . . 119.9
C30 C31 C32 . . 120.10(15)
C30 C31 H31 . . 119.9
C32 C31 H31 . . 119.9
C33 C32 C31 . . 119.87(15)
C33 C32 H32 . . 120.1
C31 C32 H32 . . 120.1
C34 C33 C32 . . 120.13(15)
C34 C33 H33 . . 119.9
C32 C33 H33 . . 119.9
C33 C34 C29 . . 120.06(15)
C33 C34 H34 . . 120.0
C29 C34 H34 . . 120.0
C36 C35 C37 . 2_766 119.8(2)
C36 C35 H35 . . 120.1
C37 C35 H35 2_766 . 120.1
C37 C36 C35 . . 120.16(19)
C37 C36 H36 . . 119.9
C35 C36 H36 . . 119.9
C36 C37 C35 . 2_766 120.0(2)
C36 C37 H37 . . 120.0
C35 C37 H37 2_766 . 120.0
N3 C28 N4 . . 110.36(11)
N3 C28 H28 . . 124.8
N4 C28 H28 . . 124.8

loop_
_geom_bond_atom_site_label_1
_geom_bond_atom_site_label_2
_geom_bond_site_symmetry_2
_geom_bond_distance
Cl1 Li1 . 2.371(2)
Cl1 Li1 2_777 2.439(2)
Li1 N1 . 2.070(3)
Li1 N2 . 2.079(3)
Li1 Cl1 2_777 2.439(2)
Li1 Li1 2_777 3.246(5)
N1 C5 . 1.2752(16)
N1 C2 . 1.4933(17)
N2 C10 . 1.2741(16)
N2 C7 . 1.4964(17)
N3 C28 . 1.3253(16)
N3 C17 . 1.3853(16)
N3 B1 . 1.5913(18)
N4 C28 . 1.3414(16)
N4 C18 . 1.3823(17)
N4 C19 . 1.4482(16)
O1 C5 . 1.3775(16)
O1 C4 . 1.4423(16)
O2 C10 . 1.3838(15)
O2 C9 . 1.4449(17)
B1 C5 . 1.6085(19)
B1 C10 . 1.617(2)
B1 C11 . 1.627(2)
C1 C2 . 1.520(2)
C1 H1A . 0.98
C1 H1B . 0.98
C1 H1C . 0.98
C2 C3 . 1.5272(19)
C2 C4 . 1.5422(19)
C3 H3A . 0.98
C3 H3B . 0.98
C3 H3C . 0.98
C4 H4A . 0.99
C4 H4B . 0.99
C6 C7 . 1.523(2)
C6 H6A . 0.98
C6 H6B . 0.98
C6 H6C . 0.98
C7 C8 . 1.521(2)
C7 C9 . 1.5313(19)
C8 H8A . 0.98
C8 H8B . 0.98
C8 H8C . 0.98
C9 H9A . 0.99
C9 H9B . 0.99
C11 C16 . 1.3973(19)
C11 C12 . 1.4011(19)
C12 C13 . 1.390(2)
C12 H12 . 0.95
C13 C14 . 1.384(2)
C13 H13 . 0.95
C14 C15 . 1.384(2)
C14 H14 . 0.95
C15 C16 . 1.390(2)
C15 H15 . 0.95
C16 H16 . 0.95
C17 C18 . 1.3535(19)
C17 H17 . 0.95
C18 H18 . 0.95
C19 C21 . 1.3926(19)
C19 C26 . 1.3928(19)
C20 C21 . 1.509(2)
C20 H20A . 0.98
C20 H20B . 0.98
C20 H20C . 0.98
C21 C22 . 1.3933(19)
C22 C23 . 1.389(2)
C22 H22 . 0.95
C23 C25 . 1.389(2)
C23 C24 . 1.5098(19)
C24 H24A . 0.98
C24 H24B . 0.98
C24 H24C . 0.98
C25 C26 . 1.3912(19)
C25 H25 . 0.95
C26 C27 . 1.503(2)
C27 H27A . 0.98
C27 H27B . 0.98
C27 H27C . 0.98
C29 C30 . 1.384(2)
C29 C34 . 1.387(2)
C29 H29 . 0.95
C30 C31 . 1.382(2)
C30 H30 . 0.95
C31 C32 . 1.383(2)
C31 H31 . 0.95
C32 C33 . 1.383(2)
C32 H32 . 0.95
C33 C34 . 1.381(2)
C33 H33 . 0.95
C34 H34 . 0.95
C35 C36 . 1.373(3)
C35 C37 2_766 1.383(3)
C35 H35 . 0.95
C36 C37 . 1.364(3)
C36 H36 . 0.95
C37 C35 2_766 1.383(3)
C37 H37 . 0.95
C28 H28 . 0.95
